data_7719256
loop_
_publ_author_name
'Ryan, Aidan'
'Delattre, Hugo'
'Kociok-K&#xf6;hn, Gabriele'
'Johnson, Andrew L.'

_publ_section_title
;
 Synthesis and characterization of Sn(II) complexes supported by amino
 bis-phenoxide ligands.
;
_journal_issue 36
_journal_name_full 'Dalton transactions (Cambridge, England : 2003)'
_journal_page_first 13632
_journal_page_last 13641
_journal_paper_doi 10.1039/d5dt01442e
_journal_volume 54
_journal_year 2025
_chemical_formula_moiety 'C22 H30 N2 O2 Sn'
_chemical_formula_sum 'C22 H30 N2 O2 Sn'
_chemical_formula_weight 473.17
_chemical_properties_physical Air-sensitive,Moisture-sensitive,Oxygen-sensitive
_space_group_crystal_system orthorhombic
_space_group_IT_number 61
_space_group_name_Hall '-P 2ac 2ab'
_space_group_name_H-M_alt 'P b c a'
_atom_sites_solution_hydrogens geom
_atom_sites_solution_primary dual
_audit_creation_method SHELXL-2019/3
_audit_update_record
;
2025-06-19 deposited with the CCDC.	2025-08-06 downloaded from the CCDC.
;
_cell_angle_alpha 90
_cell_angle_beta 90
_cell_angle_gamma 90
_cell_formula_units_Z 8
_cell_length_a 7.83230(10)
_cell_length_b 15.26360(10)
_cell_length_c 35.1984(3)
_cell_measurement_reflns_used 30080
_cell_measurement_temperature 150(2)
_cell_measurement_theta_max 73.1250
_cell_measurement_theta_min 5.0370
_cell_volume 4207.94(7)
_computing_cell_refinement 'CrysAlisPro 1.171.42.56a (Rigaku OD, 2022)'
_computing_data_collection 'CrysAlisPro 1.171.42.56a (Rigaku OD, 2022)'
_computing_data_reduction 'CrysAlisPro 1.171.42.56a (Rigaku OD, 2022)'
_computing_molecular_graphics 'ORTEP3 for Windows - Farrugia, L. J. J. Appl. Crystallogr. 1997, 30, 565'
_computing_publication_material
;
 'WinGX publication routines, Farrugia, 
 L. J., J. Appl. Crystallogr., 1999, 32, 837-838
;
_computing_structure_refinement
;
 SHELXL-2019/2 (Sheldrick, 2019)
 Sheldrick GM (2008) Acta Crystallogr A64:112--122 and 
 C. B. H\"ubschle, G. M. Sheldrick and B. Dittrich
 ShelXle: a Qt graphical user interface for SHELXL
 J. Appl. Cryst., 44, (2011) 1281-1284.
;
_computing_structure_solution
; 
 SHELXT
 Sheldrick, G. M. (2008). Acta Cryst. A64, 112-122.
;
_diffrn_ambient_environment N~2~
_diffrn_ambient_temperature 150.00(10)
_diffrn_detector 'CCD plate'
_diffrn_detector_area_resol_mean 8.1150
_diffrn_detector_type EosS2
_diffrn_measured_fraction_theta_full 0.998
_diffrn_measured_fraction_theta_max 0.996
_diffrn_measurement_device 'four-circle diffractometer'
_diffrn_measurement_device_type 'SuperNova, Dual, Cu at home/near, EosS2'
_diffrn_measurement_method '\w scans'
_diffrn_radiation_monochromator mirror
_diffrn_radiation_probe x-ray
_diffrn_radiation_type 'Cu K\a'
_diffrn_radiation_wavelength 1.54184
_diffrn_reflns_av_R_equivalents 0.0796
_diffrn_reflns_av_unetI/netI 0.0259
_diffrn_reflns_Laue_measured_fraction_full 0.998
_diffrn_reflns_Laue_measured_fraction_max 0.996
_diffrn_reflns_limit_h_max 9
_diffrn_reflns_limit_h_min -8
_diffrn_reflns_limit_k_max 18
_diffrn_reflns_limit_k_min -18
_diffrn_reflns_limit_l_max 43
_diffrn_reflns_limit_l_min -43
_diffrn_reflns_number 61969
_diffrn_reflns_point_group_measured_fraction_full 0.998
_diffrn_reflns_point_group_measured_fraction_max 0.996
_diffrn_reflns_theta_full 67.684
_diffrn_reflns_theta_max 73.284
_diffrn_reflns_theta_min 5.026
_diffrn_source 'micro-focus sealed X-ray tube'
_diffrn_source_type 'SuperNova (Cu) X-ray Source'
_exptl_absorpt_coefficient_mu 9.801
_exptl_absorpt_correction_T_max 1.000
_exptl_absorpt_correction_T_min 0.574
_exptl_absorpt_correction_type gaussian
_exptl_absorpt_process_details
;
CrysAlisPro 1.171.42.49 (Rigaku Oxford Diffraction, 2022)
Numerical absorption correction based on gaussian integration over
a multifaceted crystal model
Empirical absorption correction using spherical harmonics,
implemented in SCALE3 ABSPACK scaling algorithm.
;
_exptl_crystal_colour colourless
_exptl_crystal_density_diffrn 1.494
_exptl_crystal_description plate
_exptl_crystal_F_000 1936
_exptl_crystal_recrystallization_method 'Re-crystallisation from solvent'
_exptl_crystal_size_max 0.234
_exptl_crystal_size_mid 0.133
_exptl_crystal_size_min 0.023
_refine_diff_density_max 3.411
_refine_diff_density_min -3.106
_refine_diff_density_rms 0.202
_refine_ls_extinction_method none
_refine_ls_goodness_of_fit_ref 1.268
_refine_ls_hydrogen_treatment constr
_refine_ls_matrix_type full
_refine_ls_number_parameters 250
_refine_ls_number_reflns 4207
_refine_ls_number_restraints 6
_refine_ls_restrained_S_all 1.267
_refine_ls_R_factor_all 0.0848
_refine_ls_R_factor_gt 0.0843
_refine_ls_shift/su_max 0.000
_refine_ls_shift/su_mean 0.000
_refine_ls_structure_factor_coef Fsqd
_refine_ls_weighting_details 'w=1/[\s^2^(Fo^2^)+135.4539P] where P=(Fo^2^+2Fc^2^)/3'
_refine_ls_weighting_scheme calc
_refine_ls_wR_factor_gt 0.1973
_refine_ls_wR_factor_ref 0.1974
_reflns_Friedel_coverage 0.000
_reflns_number_gt 4120
_reflns_number_total 4207
_reflns_threshold_expression 'I > 2\s(I)'
_cod_data_source_file d5dt01442e2.cif
_cod_data_source_block s22alj10
_cod_depositor_comments 'Adding full bibliography for 7719254--7719260.cif.'
_cod_database_code 7719256
_shelx_shelxl_version_number 2019/3
_shelx_space_group_comment
;
The symmetry employed for this shelxl refinement is uniquely defined
by the following loop, which should always be used as a source of
symmetry information in preference to the above space-group names.
They are only intended as comments.
;
_shelx_estimated_absorpt_t_min 0.208
_shelx_estimated_absorpt_t_max 0.806
_oxdiff_exptl_absorpt_empirical_full_min 0.768
_oxdiff_exptl_absorpt_empirical_full_max 1.697
_oxdiff_exptl_absorpt_empirical_details
;
Empirical correction (ABSPACK) includes:
- Absorption correction using spherical harmonics
- Frame scaling
;

loop_
_space_group_symop_operation_xyz
'x, y, z'
'-x+1/2, -y, z+1/2'
'x+1/2, -y+1/2, -z'
'-x, y+1/2, -z+1/2'
'-x, -y, -z'
'x-1/2, y, -z-1/2'
'-x-1/2, y-1/2, z'
'x, -y-1/2, z-1/2'

loop_
_atom_site_label
_atom_site_type_symbol
_atom_site_fract_x
_atom_site_fract_y
_atom_site_fract_z
_atom_site_U_iso_or_equiv
_atom_site_adp_type
_atom_site_occupancy
_atom_site_site_symmetry_order
_atom_site_calc_flag
_atom_site_refinement_flags_posn
_atom_site_refinement_flags_adp
_atom_site_refinement_flags_occupancy
_atom_site_disorder_assembly
_atom_site_disorder_group
Sn1 Sn 0.11343(8) 0.67332(4) 0.64412(2) 0.0191(2) Uani 1 1 d . . . . .
N1 N 0.1110(10) 0.5171(6) 0.6408(2) 0.0193(17) Uani 1 1 d . . . . .
N2 N 0.3641(11) 0.6277(5) 0.6000(2) 0.0196(17) Uani 1 1 d . . . . .
O1 O -0.1382(9) 0.6545(4) 0.6634(2) 0.0234(16) Uani 1 1 d . . . . .
O2 O 0.0061(9) 0.6885(4) 0.59081(19) 0.0214(15) Uani 1 1 d . . . . .
C1 C 0.1680(14) 0.4834(8) 0.6784(3) 0.027(2) Uani 1 1 d . . . . .
H1A H 0.092859 0.506144 0.698301 0.041 Uiso 1 1 calc R U . . .
H1B H 0.285464 0.502508 0.683206 0.041 Uiso 1 1 calc R U . . .
H1C H 0.163372 0.419198 0.678316 0.041 Uiso 1 1 calc R U . . .
C2 C 0.2288(13) 0.4867(6) 0.6115(3) 0.020(2) Uani 1 1 d . . . . .
H2A H 0.171738 0.492004 0.586530 0.024 Uiso 1 1 calc R U . . .
H2B H 0.252138 0.423801 0.615890 0.024 Uiso 1 1 calc R U . . .
C3 C 0.3952(13) 0.5341(7) 0.6096(3) 0.021(2) Uani 1 1 d . . . . .
H3A H 0.454395 0.529950 0.634423 0.026 Uiso 1 1 calc R U . . .
H3B H 0.469071 0.506942 0.590068 0.026 Uiso 1 1 calc R U . . .
C4 C 0.5121(14) 0.6830(7) 0.6104(3) 0.028(2) Uani 1 1 d . . . . .
H4A H 0.614744 0.660858 0.597634 0.042 Uiso 1 1 calc R U . . .
H4B H 0.528907 0.681169 0.637942 0.042 Uiso 1 1 calc R U . . .
H4C H 0.490824 0.743500 0.602379 0.042 Uiso 1 1 calc R U . . .
C11 C -0.2184(11) 0.5859(6) 0.6778(3) 0.0139(18) Uani 1 1 d . . . . .
C12 C -0.3413(12) 0.5972(6) 0.7070(3) 0.0156(19) Uani 1 1 d . . . . .
C13 C -0.4249(12) 0.5248(7) 0.7213(3) 0.019(2) Uani 1 1 d . . . . .
H13 H -0.507568 0.533547 0.740694 0.023 Uiso 1 1 calc R U . . .
C14 C -0.3948(12) 0.4401(7) 0.7089(3) 0.020(2) Uani 1 1 d . . . . .
C15 C -0.2732(13) 0.4284(7) 0.6801(3) 0.022(2) Uani 1 1 d . . . . .
H15 H -0.247227 0.371097 0.671337 0.026 Uiso 1 1 calc R U . . .
C16 C -0.1904(11) 0.5006(6) 0.6644(3) 0.0117(17) Uani 1 1 d . . . . .
C17 C -0.3789(14) 0.6879(7) 0.7219(3) 0.027(2) Uani 1 1 d . . . . .
H17A H -0.427513 0.723764 0.701514 0.040 Uiso 1 1 calc R U . . .
H17B H -0.272922 0.714866 0.730992 0.040 Uiso 1 1 calc R U . . .
H17C H -0.460641 0.683915 0.742917 0.040 Uiso 1 1 calc R U . . .
C18 C -0.4842(14) 0.3635(7) 0.7270(3) 0.028(2) Uani 1 1 d . . . . .
H18A H -0.601837 0.379970 0.733247 0.042 Uiso 1 1 calc R U . . .
H18B H -0.423826 0.346744 0.750293 0.042 Uiso 1 1 calc R U . . .
H18C H -0.485060 0.313977 0.709310 0.042 Uiso 1 1 calc R U . . .
C19 C -0.0667(11) 0.4883(6) 0.6323(3) 0.0144(18) Uani 1 1 d . U . . .
H19A H -0.064481 0.425464 0.625340 0.017 Uiso 1 1 calc R U . . .
H19B H -0.108783 0.521294 0.609986 0.017 Uiso 1 1 calc R U . . .
C21 C 0.0839(13) 0.7448(6) 0.5663(3) 0.019(2) Uani 1 1 d . . . . .
C22 C 0.0021(13) 0.8229(7) 0.5562(3) 0.022(2) Uani 1 1 d . . . . .
C23 C 0.0810(13) 0.8784(7) 0.5304(3) 0.021(2) Uani 1 1 d . . . . .
H23 H 0.023924 0.930896 0.523427 0.026 Uiso 1 1 calc R U . . .
C24 C 0.2388(14) 0.8611(7) 0.5142(3) 0.023(2) Uani 1 1 d . . . . .
C25 C 0.3185(13) 0.7832(7) 0.5248(3) 0.021(2) Uani 1 1 d . . . . .
H25 H 0.427014 0.769212 0.514340 0.025 Uiso 1 1 calc R U . . .
C26 C 0.2421(14) 0.7252(7) 0.5503(3) 0.023(2) Uani 1 1 d . . . . .
C27 C -0.1726(14) 0.8431(7) 0.5722(3) 0.027(2) Uani 1 1 d . . . . .
H27A H -0.168226 0.840827 0.599973 0.041 Uiso 1 1 calc R U . . .
H27B H -0.254837 0.799711 0.562854 0.041 Uiso 1 1 calc R U . . .
H27C H -0.207914 0.901720 0.564030 0.041 Uiso 1 1 calc R U . . .
C28 C 0.3178(16) 0.9212(8) 0.4853(3) 0.032(3) Uani 1 1 d . . . . .
H28A H 0.281622 0.981545 0.490343 0.048 Uiso 1 1 calc R U . . .
H28B H 0.280772 0.903860 0.459810 0.048 Uiso 1 1 calc R U . . .
H28C H 0.442449 0.917339 0.486989 0.048 Uiso 1 1 calc R U . . .
C29 C 0.3234(15) 0.6377(7) 0.5589(3) 0.025(2) Uani 1 1 d . . . . .
H29A H 0.244835 0.590245 0.551046 0.030 Uiso 1 1 calc R U . . .
H29B H 0.429737 0.631787 0.543894 0.030 Uiso 1 1 calc R U . . .

loop_
_atom_site_aniso_label
_atom_site_aniso_U_11
_atom_site_aniso_U_22
_atom_site_aniso_U_33
_atom_site_aniso_U_23
_atom_site_aniso_U_13
_atom_site_aniso_U_12
Sn1 0.0169(3) 0.0192(3) 0.0211(3) -0.0027(3) 0.0020(2) -0.0018(3)
N1 0.015(4) 0.027(4) 0.017(4) 0.003(3) 0.000(3) 0.003(3)
N2 0.018(4) 0.014(4) 0.026(4) 0.000(3) 0.000(3) 0.001(3)
O1 0.020(4) 0.015(4) 0.035(4) 0.002(3) 0.011(3) 0.002(3)
O2 0.027(4) 0.017(3) 0.021(3) 0.005(3) 0.001(3) -0.002(3)
C1 0.017(5) 0.042(6) 0.023(5) 0.009(5) 0.001(4) 0.001(5)
C2 0.017(5) 0.018(5) 0.026(5) 0.001(4) 0.006(4) 0.004(4)
C3 0.017(5) 0.021(5) 0.026(5) 0.002(4) 0.002(4) 0.008(4)
C4 0.020(5) 0.022(5) 0.042(6) 0.003(5) 0.000(5) 0.005(5)
C11 0.005(4) 0.013(4) 0.024(5) 0.003(4) 0.000(3) -0.003(3)
C12 0.008(4) 0.016(5) 0.023(5) -0.001(4) 0.000(4) 0.004(4)
C13 0.007(4) 0.029(5) 0.022(5) 0.002(4) -0.003(4) 0.003(4)
C14 0.011(5) 0.024(5) 0.026(5) 0.009(4) -0.005(4) -0.007(4)
C15 0.017(5) 0.022(5) 0.026(5) 0.002(4) -0.004(4) -0.002(4)
C16 0.006(4) 0.011(4) 0.018(4) -0.001(3) 0.001(3) 0.004(3)
C17 0.022(5) 0.019(5) 0.040(6) -0.011(4) 0.008(5) 0.004(4)
C18 0.018(5) 0.026(6) 0.041(6) 0.008(5) 0.003(5) -0.003(5)
C19 0.005(4) 0.016(4) 0.023(4) -0.003(3) -0.001(3) -0.002(3)
C21 0.020(5) 0.016(5) 0.020(5) 0.002(4) 0.002(4) 0.000(4)
C22 0.022(5) 0.022(5) 0.021(5) -0.001(4) -0.002(4) -0.003(5)
C23 0.018(5) 0.020(5) 0.026(5) -0.003(4) -0.002(4) 0.000(4)
C24 0.021(5) 0.027(5) 0.021(5) 0.000(4) 0.001(4) -0.010(4)
C25 0.013(5) 0.030(5) 0.020(5) -0.001(4) 0.005(4) 0.001(4)
C26 0.022(5) 0.027(5) 0.019(5) 0.001(4) -0.002(4) 0.003(4)
C27 0.026(6) 0.017(5) 0.038(6) 0.006(4) 0.008(5) 0.007(4)
C28 0.030(6) 0.034(6) 0.031(6) 0.005(5) 0.004(5) -0.012(5)
C29 0.027(6) 0.024(5) 0.025(5) -0.001(4) 0.004(4) 0.005(5)

loop_
_atom_type_symbol
_atom_type_description
_atom_type_scat_dispersion_real
_atom_type_scat_dispersion_imag
_atom_type_scat_source
C C 0.0181 0.0091 'International Tables Vol C Tables 4.2.6.8 and 6.1.1.4'
H H 0.0000 0.0000 'International Tables Vol C Tables 4.2.6.8 and 6.1.1.4'
N N 0.0311 0.0180 'International Tables Vol C Tables 4.2.6.8 and 6.1.1.4'
O O 0.0492 0.0322 'International Tables Vol C Tables 4.2.6.8 and 6.1.1.4'
Sn Sn 0.0259 5.4591 'International Tables Vol C Tables 4.2.6.8 and 6.1.1.4'

loop_
_exptl_crystal_face_index_h
_exptl_crystal_face_index_k
_exptl_crystal_face_index_l
_exptl_crystal_face_perp_dist
4 4 -6 0.0825
0 -10 1 0.0665
0 10 -1 0.0665
-5 -1 6 0.0918
0 0 -23 0.0218
0 0 23 0.0010

loop_
_geom_angle_atom_site_label_1
_geom_angle_atom_site_label_2
_geom_angle_atom_site_label_3
_geom_angle
_geom_angle_site_symmetry_1
_geom_angle_site_symmetry_3
_geom_angle_publ_flag
O2 Sn1 O1 85.8(3) . . ?
O2 Sn1 N1 93.7(3) . . ?
O1 Sn1 N1 82.6(3) . . ?
O2 Sn1 N2 78.2(3) . . ?
O1 Sn1 N2 149.8(3) . . ?
N1 Sn1 N2 73.1(3) . . ?
C2 N1 C1 109.1(8) . . ?
C2 N1 C19 110.9(8) . . ?
C1 N1 C19 110.8(8) . . ?
C2 N1 Sn1 110.3(6) . . ?
C1 N1 Sn1 107.4(7) . . ?
C19 N1 Sn1 108.2(5) . . ?
C4 N2 C3 111.3(8) . . ?
C4 N2 C29 110.4(8) . . ?
C3 N2 C29 110.8(8) . . ?
C4 N2 Sn1 107.0(6) . . ?
C3 N2 Sn1 104.2(6) . . ?
C29 N2 Sn1 113.1(6) . . ?
C11 O1 Sn1 132.6(6) . . ?
C21 O2 Sn1 117.6(6) . . ?
N1 C1 H1A 109.5 . . ?
N1 C1 H1B 109.5 . . ?
H1A C1 H1B 109.5 . . ?
N1 C1 H1C 109.5 . . ?
H1A C1 H1C 109.5 . . ?
H1B C1 H1C 109.5 . . ?
N1 C2 C3 115.5(9) . . ?
N1 C2 H2A 108.4 . . ?
C3 C2 H2A 108.4 . . ?
N1 C2 H2B 108.4 . . ?
C3 C2 H2B 108.4 . . ?
H2A C2 H2B 107.5 . . ?
N2 C3 C2 109.4(8) . . ?
N2 C3 H3A 109.8 . . ?
C2 C3 H3A 109.8 . . ?
N2 C3 H3B 109.8 . . ?
C2 C3 H3B 109.8 . . ?
H3A C3 H3B 108.2 . . ?
N2 C4 H4A 109.5 . . ?
N2 C4 H4B 109.5 . . ?
H4A C4 H4B 109.5 . . ?
N2 C4 H4C 109.5 . . ?
H4A C4 H4C 109.5 . . ?
H4B C4 H4C 109.5 . . ?
O1 C11 C16 122.1(8) . . ?
O1 C11 C12 120.2(8) . . ?
C16 C11 C12 117.6(8) . . ?
C13 C12 C11 119.2(9) . . ?
C13 C12 C17 121.0(9) . . ?
C11 C12 C17 119.8(9) . . ?
C12 C13 C14 123.5(9) . . ?
C12 C13 H13 118.3 . . ?
C14 C13 H13 118.3 . . ?
C13 C14 C15 117.6(9) . . ?
C13 C14 C18 120.8(10) . . ?
C15 C14 C18 121.6(10) . . ?
C16 C15 C14 120.2(9) . . ?
C16 C15 H15 119.9 . . ?
C14 C15 H15 119.9 . . ?
C15 C16 C11 121.8(8) . . ?
C15 C16 C19 120.1(8) . . ?
C11 C16 C19 118.1(8) . . ?
C12 C17 H17A 109.5 . . ?
C12 C17 H17B 109.5 . . ?
H17A C17 H17B 109.5 . . ?
C12 C17 H17C 109.5 . . ?
H17A C17 H17C 109.5 . . ?
H17B C17 H17C 109.5 . . ?
C14 C18 H18A 109.5 . . ?
C14 C18 H18B 109.5 . . ?
H18A C18 H18B 109.5 . . ?
C14 C18 H18C 109.5 . . ?
H18A C18 H18C 109.5 . . ?
H18B C18 H18C 109.5 . . ?
N1 C19 C16 114.6(8) . . ?
N1 C19 H19A 108.6 . . ?
C16 C19 H19A 108.6 . . ?
N1 C19 H19B 108.6 . . ?
C16 C19 H19B 108.6 . . ?
H19A C19 H19B 107.6 . . ?
O2 C21 C26 121.2(9) . . ?
O2 C21 C22 119.5(9) . . ?
C26 C21 C22 119.3(9) . . ?
C23 C22 C21 118.8(10) . . ?
C23 C22 C27 121.5(10) . . ?
C21 C22 C27 119.6(9) . . ?
C24 C23 C22 123.4(10) . . ?
C24 C23 H23 118.3 . . ?
C22 C23 H23 118.3 . . ?
C23 C24 C25 116.9(9) . . ?
C23 C24 C28 121.9(10) . . ?
C25 C24 C28 121.1(10) . . ?
C24 C25 C26 121.4(9) . . ?
C24 C25 H25 119.3 . . ?
C26 C25 H25 119.3 . . ?
C21 C26 C25 120.3(10) . . ?
C21 C26 C29 119.0(9) . . ?
C25 C26 C29 120.5(10) . . ?
C22 C27 H27A 109.5 . . ?
C22 C27 H27B 109.5 . . ?
H27A C27 H27B 109.5 . . ?
C22 C27 H27C 109.5 . . ?
H27A C27 H27C 109.5 . . ?
H27B C27 H27C 109.5 . . ?
C24 C28 H28A 109.5 . . ?
C24 C28 H28B 109.5 . . ?
H28A C28 H28B 109.5 . . ?
C24 C28 H28C 109.5 . . ?
H28A C28 H28C 109.5 . . ?
H28B C28 H28C 109.5 . . ?
N2 C29 C26 112.0(8) . . ?
N2 C29 H29A 109.2 . . ?
C26 C29 H29A 109.2 . . ?
N2 C29 H29B 109.2 . . ?
C26 C29 H29B 109.2 . . ?
H29A C29 H29B 107.9 . . ?

loop_
_geom_bond_atom_site_label_1
_geom_bond_atom_site_label_2
_geom_bond_distance
_geom_bond_site_symmetry_2
_geom_bond_publ_flag
Sn1 O2 2.069(7) . ?
Sn1 O1 2.105(7) . ?
Sn1 N1 2.387(9) . ?
Sn1 N2 2.599(8) . ?
N1 C2 1.458(12) . ?
N1 C1 1.489(12) . ?
N1 C19 1.490(12) . ?
N2 C4 1.480(14) . ?
N2 C3 1.489(12) . ?
N2 C29 1.489(13) . ?
O1 C11 1.322(11) . ?
O2 C21 1.362(12) . ?
C1 H1A 0.9800 . ?
C1 H1B 0.9800 . ?
C1 H1C 0.9800 . ?
C2 C3 1.492(14) . ?
C2 H2A 0.9900 . ?
C2 H2B 0.9900 . ?
C3 H3A 0.9900 . ?
C3 H3B 0.9900 . ?
C4 H4A 0.9800 . ?
C4 H4B 0.9800 . ?
C4 H4C 0.9800 . ?
C11 C16 1.403(12) . ?
C11 C12 1.418(13) . ?
C12 C13 1.380(14) . ?
C12 C17 1.509(13) . ?
C13 C14 1.385(15) . ?
C13 H13 0.9500 . ?
C14 C15 1.401(15) . ?
C14 C18 1.504(14) . ?
C15 C16 1.393(13) . ?
C15 H15 0.9500 . ?
C16 C19 1.499(12) . ?
C17 H17A 0.9800 . ?
C17 H17B 0.9800 . ?
C17 H17C 0.9800 . ?
C18 H18A 0.9800 . ?
C18 H18B 0.9800 . ?
C18 H18C 0.9800 . ?
C19 H19A 0.9900 . ?
C19 H19B 0.9900 . ?
C21 C26 1.392(14) . ?
C21 C22 1.399(14) . ?
C22 C23 1.387(14) . ?
C22 C27 1.511(14) . ?
C23 C24 1.386(15) . ?
C23 H23 0.9500 . ?
C24 C25 1.393(15) . ?
C24 C28 1.502(14) . ?
C25 C26 1.397(14) . ?
C25 H25 0.9500 . ?
C26 C29 1.510(14) . ?
C27 H27A 0.9800 . ?
C27 H27B 0.9800 . ?
C27 H27C 0.9800 . ?
C28 H28A 0.9800 . ?
C28 H28B 0.9800 . ?
C28 H28C 0.9800 . ?
C29 H29A 0.9900 . ?
C29 H29B 0.9900 . ?

loop_
_geom_torsion_atom_site_label_1
_geom_torsion_atom_site_label_2
_geom_torsion_atom_site_label_3
_geom_torsion_atom_site_label_4
_geom_torsion
_geom_torsion_site_symmetry_1
_geom_torsion_site_symmetry_2
_geom_torsion_site_symmetry_3
_geom_torsion_site_symmetry_4
_geom_torsion_publ_flag
C1 N1 C2 C3 -76.7(11) . . . . ?
C19 N1 C2 C3 160.9(8) . . . . ?
Sn1 N1 C2 C3 41.1(10) . . . . ?
C4 N2 C3 C2 160.7(9) . . . . ?
C29 N2 C3 C2 -76.1(10) . . . . ?
Sn1 N2 C3 C2 45.8(9) . . . . ?
N1 C2 C3 N2 -62.7(11) . . . . ?
Sn1 O1 C11 C16 -38.4(13) . . . . ?
Sn1 O1 C11 C12 143.6(7) . . . . ?
O1 C11 C12 C13 179.3(9) . . . . ?
C16 C11 C12 C13 1.1(13) . . . . ?
O1 C11 C12 C17 -0.7(14) . . . . ?
C16 C11 C12 C17 -178.8(9) . . . . ?
C11 C12 C13 C14 0.5(14) . . . . ?
C17 C12 C13 C14 -179.6(10) . . . . ?
C12 C13 C14 C15 -0.3(15) . . . . ?
C12 C13 C14 C18 177.0(9) . . . . ?
C13 C14 C15 C16 -1.5(14) . . . . ?
C18 C14 C15 C16 -178.8(9) . . . . ?
C14 C15 C16 C11 3.3(15) . . . . ?
C14 C15 C16 C19 -177.0(9) . . . . ?
O1 C11 C16 C15 178.9(9) . . . . ?
C12 C11 C16 C15 -3.0(14) . . . . ?
O1 C11 C16 C19 -0.8(13) . . . . ?
C12 C11 C16 C19 177.2(8) . . . . ?
C2 N1 C19 C16 168.3(8) . . . . ?
C1 N1 C19 C16 46.9(11) . . . . ?
Sn1 N1 C19 C16 -70.6(8) . . . . ?
C15 C16 C19 N1 -118.9(10) . . . . ?
C11 C16 C19 N1 60.8(11) . . . . ?
Sn1 O2 C21 C26 69.9(11) . . . . ?
Sn1 O2 C21 C22 -111.6(9) . . . . ?
O2 C21 C22 C23 -178.3(9) . . . . ?
C26 C21 C22 C23 0.3(15) . . . . ?
O2 C21 C22 C27 -0.9(14) . . . . ?
C26 C21 C22 C27 177.6(9) . . . . ?
C21 C22 C23 C24 -0.8(15) . . . . ?
C27 C22 C23 C24 -178.1(10) . . . . ?
C22 C23 C24 C25 0.5(15) . . . . ?
C22 C23 C24 C28 177.9(10) . . . . ?
C23 C24 C25 C26 0.3(15) . . . . ?
C28 C24 C25 C26 -177.2(10) . . . . ?
O2 C21 C26 C25 179.0(9) . . . . ?
C22 C21 C26 C25 0.4(15) . . . . ?
O2 C21 C26 C29 3.3(14) . . . . ?
C22 C21 C26 C29 -175.2(9) . . . . ?
C24 C25 C26 C21 -0.7(15) . . . . ?
C24 C25 C26 C29 174.9(10) . . . . ?
C4 N2 C29 C26 -72.9(11) . . . . ?
C3 N2 C29 C26 163.4(9) . . . . ?
Sn1 N2 C29 C26 46.9(10) . . . . ?
C21 C26 C29 N2 -63.5(13) . . . . ?
C25 C26 C29 N2 120.8(11) . . . . ?

loop_
_exptl_oxdiff_crystal_face_indexfrac_h
_exptl_oxdiff_crystal_face_indexfrac_k
_exptl_oxdiff_crystal_face_indexfrac_l
_exptl_oxdiff_crystal_face_x
_exptl_oxdiff_crystal_face_y
_exptl_oxdiff_crystal_face_z
4.4267 4.1981 -5.7012 0.0119 -0.1620 0.9867
-0.0809 -9.8878 1.4023 -0.0751 0.9507 -0.3009
0.0809 9.8878 -1.4023 0.0751 -0.9507 0.3009
-4.9032 -0.7162 5.7944 0.0168 -0.2006 -0.9795
-0.1308 0.1031 -22.8419 -0.9692 -0.0771 0.2338
0.1308 -0.1031 22.8419 0.9692 0.0771 -0.2338
